data_7103046
loop_
_publ_author_name
'Field, Leslie D'
'Li, Hsiu L'
'Dalgarno, Scott J'
'Turner, Peter'

_publ_section_title
;
 The first side-on bound metal complex of diazene, HN[double bond]NH.
;
_journal_issue 14
_journal_name_full 'Chemical communications (Cambridge, England)'
_journal_page_first 1680
_journal_page_last 1682
_journal_paper_doi 10.1039/b802039f
_journal_year 2008
_chemical_formula_sum 'C12 H36 Cl F6 Fe N2 P5'
_chemical_formula_weight 568.58
_chemical_name_systematic
;
?
;
_space_group_IT_number 14
_symmetry_cell_setting monoclinic
_symmetry_Int_Tables_number 14
_symmetry_space_group_name_Hall '-P 2yn'
_symmetry_space_group_name_H-M 'P 1 21/n 1'
_atom_sites_solution_hydrogens geom
_atom_sites_solution_primary direct
_atom_sites_solution_secondary difmap
_audit_creation_method SHELXL-97
_cell_angle_alpha 90.00
_cell_angle_beta 93.687(5)
_cell_angle_gamma 90.00
_cell_formula_units_Z 4
_cell_length_a 10.030(5)
_cell_length_b 16.000(5)
_cell_length_c 15.012(5)
_cell_measurement_reflns_used 947
_cell_measurement_temperature 150(2)
_cell_measurement_theta_max 26.05
_cell_measurement_theta_min 2.4
_cell_volume 2404.1(16)
_computing_cell_refinement 'SAINT (Bruker,1995)'
_computing_data_collection 'SMART (Bruker,1995)'
_computing_data_reduction 'SAINT and XPREP (Bruker 1995)'
_computing_molecular_graphics
;
teXsan for Windows (MSC, 1997)
xtal 3.6 (Hall,du Boulay, D.J. & Olthof-Hazekamp, R. 1999)
ORTEPII (Johnson,C.K., 1976).
WinGX (Farrugia, 1999)
;
_computing_structure_refinement 'SHELXL-97 (Sheldrick, 1997)'
_computing_structure_solution 'SIR97 (Altomare, et. al. 1997)'
_diffrn_ambient_temperature 150(2)
_diffrn_crystal_treatment
;
attached with Exxon Paratone N, to a short length
of fibre supported on a thin piece of copper wire
inserted in a copper mounting pin. The crystal was
quenched in a cold nitrogen gas stream from an
Oxford Cryosystems Cryostream.
;
_diffrn_measured_fraction_theta_full 0.958
_diffrn_measured_fraction_theta_max 0.958
_diffrn_measurement_device_type 'Bruker SMART 1000 CCD'
_diffrn_measurement_method \w
_diffrn_radiation_monochromator graphite
_diffrn_radiation_source 'sealed tube'
_diffrn_radiation_type MoK\a
_diffrn_radiation_wavelength 0.71073
_diffrn_reflns_av_R_equivalents 0.0480
_diffrn_reflns_av_sigmaI/netI 0.0466
_diffrn_reflns_limit_h_max 13
_diffrn_reflns_limit_h_min -13
_diffrn_reflns_limit_k_max 20
_diffrn_reflns_limit_k_min -20
_diffrn_reflns_limit_l_max 19
_diffrn_reflns_limit_l_min -19
_diffrn_reflns_number 23374
_diffrn_reflns_theta_full 28.33
_diffrn_reflns_theta_max 28.33
_diffrn_reflns_theta_min 1.86
_diffrn_standards_decay_% 0.1
_diffrn_standards_number 173
_exptl_absorpt_coefficient_mu 1.119
_exptl_absorpt_correction_T_max 0.915
_exptl_absorpt_correction_T_min 0.752
_exptl_absorpt_correction_type gaussian
_exptl_absorpt_process_details
;
Gaussian (Coppens et al., 1965)
XPREP (Bruker, 1995)
;
_exptl_crystal_colour orange
_exptl_crystal_density_diffrn 1.571
_exptl_crystal_density_method 'not measured'
_exptl_crystal_description columnar
_exptl_crystal_F_000 1176
_exptl_crystal_size_max 0.304
_exptl_crystal_size_mid 0.097
_exptl_crystal_size_min 0.091
_refine_diff_density_max 1.207
_refine_diff_density_min -0.907
_refine_diff_density_rms 0.089
_refine_ls_extinction_method none
_refine_ls_goodness_of_fit_ref 1.331
_refine_ls_hydrogen_treatment mixed
_refine_ls_matrix_type full
_refine_ls_number_parameters 235
_refine_ls_number_reflns 5752
_refine_ls_number_restraints 0
_refine_ls_restrained_S_all 1.331
_refine_ls_R_factor_all 0.0589
_refine_ls_R_factor_gt 0.0388
_refine_ls_shift/su_max 0.001
_refine_ls_shift/su_mean 0.000
_refine_ls_structure_factor_coef Fsqd
_refine_ls_weighting_details 'calc w=1/[\s^2^(Fo^2^)+(0.03P)^2^] where P=(Fo^2^+2Fc^2^)/3'
_refine_ls_weighting_scheme calc
_refine_ls_wR_factor_gt 0.0864
_refine_ls_wR_factor_ref 0.0914
_reflns_number_gt 4283
_reflns_number_total 5752
_reflns_threshold_expression >2sigma(I)
_cod_data_source_file b802039f.txt
_cod_data_source_block ldf139
_cod_depositor_comments
;
The following automatic conversions were performed:
'_exptl_absorpt_correction_type' value 'Gaussian' changed to 'gaussian'
according to '/home/saulius/struct/CIF-dictionaries/cif_core.dic'
dictionary named 'cif_core.dic' version 2.4.1 from 2010-06-29.

Automatic conversion script
Id: cif_fix_enum 1527 2010-12-29 10:47:43Z saulius 
;
_cod_original_sg_symbol_H-M 'P 21/n '
_cod_database_code 7103046

loop_
_symmetry_equiv_pos_as_xyz
'x, y, z'
'-x+1/2, y+1/2, -z+1/2'
'-x, -y, -z'
'x-1/2, -y-1/2, z-1/2'

loop_
_atom_site_label
_atom_site_type_symbol
_atom_site_fract_x
_atom_site_fract_y
_atom_site_fract_z
_atom_site_U_iso_or_equiv
_atom_site_adp_type
_atom_site_occupancy
_atom_site_calc_flag
_atom_site_refinement_flags
_atom_site_disorder_assembly
_atom_site_disorder_group
Fe1 Fe 0.33670(3) 0.20389(2) 0.42062(2) 0.01436(10) Uani 1 d . . .
P1 P 0.12925(6) 0.15720(4) 0.44340(5) 0.01908(15) Uani 1 d . . .
P2 P 0.26993(6) 0.31599(4) 0.49158(4) 0.01876(15) Uani 1 d . . .
P3 P 0.53036(6) 0.26625(4) 0.38933(4) 0.01779(15) Uani 1 d . . .
P4 P 0.28301(6) 0.22630(4) 0.27854(5) 0.01981(16) Uani 1 d . . .
N1 N 0.4159(2) 0.09041(14) 0.42542(16) 0.0213(5) Uani 1 d . . .
H1NA H 0.494(3) 0.0804(17) 0.4126(19) 0.025(8) Uiso 1 d . . .
H1NB H 0.369(3) 0.0416(19) 0.4251(19) 0.032(8) Uiso 1 d . . .
N2 N 0.4220(2) 0.12743(15) 0.51329(16) 0.0220(5) Uani 1 d . . .
H2NA H 0.510(3) 0.1284(19) 0.536(2) 0.041(9) Uiso 1 d . . .
H2NB H 0.374(3) 0.0983(17) 0.5461(18) 0.022(8) Uiso 1 d . . .
C1 C 0.1145(3) 0.10341(18) 0.54942(19) 0.0273(6) Uani 1 d . . .
H1A H 0.0199 0.0959 0.5600 0.041 Uiso 1 calc R . .
H1B H 0.1578 0.1368 0.5978 0.041 Uiso 1 calc R . .
H1C H 0.1580 0.0486 0.5474 0.041 Uiso 1 calc R . .
C2 C 0.0320(3) 0.08843(17) 0.3674(2) 0.0284(7) Uani 1 d . . .
H2A H 0.0808 0.0360 0.3603 0.043 Uiso 1 calc R . .
H2B H 0.0171 0.1158 0.3092 0.043 Uiso 1 calc R . .
H2C H -0.0543 0.0765 0.3918 0.043 Uiso 1 calc R . .
C3 C 0.0180(2) 0.24656(16) 0.45495(19) 0.0244(6) Uani 1 d . . .
H3A H -0.0064 0.2712 0.3956 0.029 Uiso 1 calc R . .
H3B H -0.0649 0.2284 0.4817 0.029 Uiso 1 calc R . .
C4 C 0.0907(3) 0.31115(17) 0.51486(19) 0.0271(6) Uani 1 d . . .
H4A H 0.0823 0.2961 0.5782 0.032 Uiso 1 calc R . .
H4B H 0.0492 0.3667 0.5043 0.032 Uiso 1 calc R . .
C5 C 0.3474(3) 0.3227(2) 0.60445(19) 0.0338(7) Uani 1 d . . .
H5A H 0.4436 0.3323 0.6018 0.051 Uiso 1 calc R . .
H5B H 0.3327 0.2703 0.6362 0.051 Uiso 1 calc R . .
H5C H 0.3078 0.3691 0.6361 0.051 Uiso 1 calc R . .
C6 C 0.2842(3) 0.42398(16) 0.4536(2) 0.0333(7) Uani 1 d . . .
H6A H 0.2462 0.4617 0.4968 0.050 Uiso 1 calc R . .
H6B H 0.2354 0.4304 0.3953 0.050 Uiso 1 calc R . .
H6C H 0.3785 0.4378 0.4483 0.050 Uiso 1 calc R . .
C7 C 0.6588(3) 0.20054(17) 0.34471(18) 0.0256(6) Uani 1 d . . .
H7A H 0.6186 0.1656 0.2965 0.038 Uiso 1 calc R . .
H7B H 0.6985 0.1647 0.3923 0.038 Uiso 1 calc R . .
H7C H 0.7282 0.2359 0.3213 0.038 Uiso 1 calc R . .
C8 C 0.6335(3) 0.32473(18) 0.4714(2) 0.0320(7) Uani 1 d . . .
H8A H 0.7112 0.3475 0.4434 0.048 Uiso 1 calc R . .
H8B H 0.6636 0.2876 0.5206 0.048 Uiso 1 calc R . .
H8C H 0.5812 0.3707 0.4946 0.048 Uiso 1 calc R . .
C9 C 0.4944(3) 0.33767(18) 0.29542(19) 0.0294(7) Uani 1 d . . .
H9A H 0.4433 0.3867 0.3146 0.035 Uiso 1 calc R . .
H9B H 0.5784 0.3575 0.2714 0.035 Uiso 1 calc R . .
C10 C 0.4120(3) 0.2875(2) 0.22496(19) 0.0349(8) Uani 1 d . . .
H10A H 0.4713 0.2494 0.1938 0.042 Uiso 1 calc R . .
H10B H 0.3689 0.3260 0.1802 0.042 Uiso 1 calc R . .
C11 C 0.2788(3) 0.1301(2) 0.2123(2) 0.0353(7) Uani 1 d . . .
H11A H 0.2018 0.0963 0.2270 0.053 Uiso 1 calc R . .
H11B H 0.3612 0.0984 0.2258 0.053 Uiso 1 calc R . .
H11C H 0.2711 0.1443 0.1487 0.053 Uiso 1 calc R . .
C12 C 0.1314(3) 0.27902(17) 0.23671(18) 0.0253(6) Uani 1 d . . .
H12A H 0.1330 0.2866 0.1720 0.038 Uiso 1 calc R . .
H12B H 0.1257 0.3337 0.2656 0.038 Uiso 1 calc R . .
H12C H 0.0536 0.2452 0.2499 0.038 Uiso 1 calc R . .
Cl1 Cl 0.72733(6) 0.08391(4) 0.54693(4) 0.02334(15) Uani 1 d G . .
P5A P 0.62584(19) -0.03135(13) 0.22403(7) 0.036(2) Uiso 0.35 d PG A 1
F1A F 0.6021(3) 0.06063(14) 0.18718(6) 0.039(7) Uiso 0.35 d PG A 1
F2A F 0.6509(3) -0.12453(11) 0.26203(11) 0.043(3) Uiso 0.35 d PG A 1
F3A F 0.47049(18) -0.0421(2) 0.23748(11) 0.0385(12) Uiso 0.35 d PG A 1
F4A F 0.64915(13) 0.00479(9) 0.32254(5) 0.0329(11) Uiso 0.35 d PG A 1
F5A F 0.7826(2) -0.0231(2) 0.21126(9) 0.0285(10) Uiso 0.35 d PG A 1
F6A F 0.6028(2) -0.06949(17) 0.12586(8) 0.0477(14) Uiso 0.35 d PG A 1
P5B P 0.62958(10) -0.03261(7) 0.22477(8) 0.009(2) Uiso 0.25 d PG B 2
F1B F 0.5914(2) 0.05656(8) 0.18374(11) 0.023(4) Uiso 0.25 d PG B 2
F2B F 0.6705(2) -0.12221(8) 0.26486(14) 0.033(3) Uiso 0.25 d PG B 2
F3B F 0.50376(19) -0.02848(13) 0.28330(14) 0.0190(13) Uiso 0.25 d PG B 2
F4B F 0.7211(2) 0.01050(12) 0.30237(12) 0.0338(16) Uiso 0.25 d PG B 2
F5B F 0.75669(16) -0.03648(13) 0.16463(16) 0.0276(14) Uiso 0.25 d PG B 2
F6B F 0.5410(2) -0.07628(12) 0.14528(12) 0.0192(13) Uiso 0.25 d PG B 2
P5C P 0.63029(10) -0.03188(7) 0.21527(8) 0.0183(10) Uiso 0.40 d PG B 3
F1C F 0.5990(2) 0.06227(8) 0.18694(12) 0.026(5) Uiso 0.40 d PG B 3
F2C F 0.6603(2) -0.12614(7) 0.24552(15) 0.0322(15) Uiso 0.40 d PG B 3
F3C F 0.5653(2) -0.01565(12) 0.30904(10) 0.0343(10) Uiso 0.40 d PG B 3
F4C F 0.77222(15) -0.00312(13) 0.25993(16) 0.0376(10) Uiso 0.40 d PG B 3
F5C F 0.6948(2) -0.04712(13) 0.12302(12) 0.0456(12) Uiso 0.40 d PG B 3
F6C F 0.48746(14) -0.06031(14) 0.17337(15) 0.0376(11) Uiso 0.40 d PG B 3

loop_
_atom_site_aniso_label
_atom_site_aniso_U_11
_atom_site_aniso_U_22
_atom_site_aniso_U_33
_atom_site_aniso_U_23
_atom_site_aniso_U_13
_atom_site_aniso_U_12
Fe1 0.01248(18) 0.01441(19) 0.01623(19) 0.00134(14) 0.00117(14) 0.00078(14)
P1 0.0138(3) 0.0187(3) 0.0249(4) 0.0036(3) 0.0026(3) 0.0004(3)
P2 0.0180(3) 0.0183(3) 0.0199(4) -0.0017(3) 0.0007(3) 0.0030(3)
P3 0.0149(3) 0.0190(3) 0.0195(4) 0.0006(3) 0.0014(3) -0.0018(3)
P4 0.0162(3) 0.0259(4) 0.0172(3) 0.0012(3) 0.0003(3) 0.0025(3)
N1 0.0157(12) 0.0189(12) 0.0295(13) -0.0009(10) 0.0027(10) 0.0005(10)
N2 0.0178(12) 0.0240(13) 0.0242(13) 0.0061(10) 0.0009(10) 0.0015(10)
C1 0.0226(14) 0.0278(15) 0.0323(16) 0.0098(13) 0.0077(12) 0.0014(12)
C2 0.0223(14) 0.0224(15) 0.0399(18) 0.0013(13) -0.0022(12) -0.0044(12)
C3 0.0151(13) 0.0263(15) 0.0322(16) 0.0031(12) 0.0047(11) 0.0043(11)
C4 0.0211(14) 0.0280(15) 0.0329(16) -0.0020(13) 0.0083(12) 0.0051(12)
C5 0.0316(16) 0.0430(19) 0.0262(16) -0.0113(14) -0.0027(13) 0.0121(14)
C6 0.0358(17) 0.0194(15) 0.0450(19) -0.0011(14) 0.0051(14) 0.0040(13)
C7 0.0193(14) 0.0296(15) 0.0283(16) 0.0010(12) 0.0060(12) -0.0001(11)
C8 0.0241(15) 0.0344(17) 0.0373(18) -0.0082(14) 0.0006(13) -0.0092(13)
C9 0.0222(14) 0.0305(16) 0.0362(17) 0.0149(13) 0.0073(12) -0.0015(12)
C10 0.0239(15) 0.058(2) 0.0229(16) 0.0183(15) 0.0056(12) -0.0008(14)
C11 0.0356(17) 0.0433(19) 0.0261(16) -0.0116(14) -0.0050(13) 0.0135(14)
C12 0.0198(14) 0.0300(16) 0.0256(15) 0.0040(12) -0.0027(11) 0.0052(11)
Cl1 0.0187(3) 0.0217(3) 0.0293(4) -0.0005(3) -0.0007(3) 0.0000(3)

loop_
_atom_type_symbol
_atom_type_description
_atom_type_scat_dispersion_real
_atom_type_scat_dispersion_imag
_atom_type_scat_source
C C 0.0033 0.0016 'International Tables Vol C Tables 4.2.6.8 and 6.1.1.4'
H H 0.0000 0.0000 'International Tables Vol C Tables 4.2.6.8 and 6.1.1.4'
Cl Cl 0.1484 0.1585 'International Tables Vol C Tables 4.2.6.8 and 6.1.1.4'
F F 0.0171 0.0103 'International Tables Vol C Tables 4.2.6.8 and 6.1.1.4'
Fe Fe 0.3463 0.8444 'International Tables Vol C Tables 4.2.6.8 and 6.1.1.4'
N N 0.0061 0.0033 'International Tables Vol C Tables 4.2.6.8 and 6.1.1.4'
P P 0.1023 0.0942 'International Tables Vol C Tables 4.2.6.8 and 6.1.1.4'

loop_
_geom_angle_atom_site_label_1
_geom_angle_atom_site_label_2
_geom_angle_atom_site_label_3
_geom_angle
_geom_angle_site_symmetry_1
_geom_angle_site_symmetry_3
_geom_angle_publ_flag
N1 Fe1 N2 42.49(9) . . ?
N1 Fe1 P4 104.93(7) . . ?
N2 Fe1 P4 147.33(7) . . ?
N1 Fe1 P2 149.17(7) . . ?
N2 Fe1 P2 106.85(7) . . ?
P4 Fe1 P2 105.81(3) . . ?
N1 Fe1 P1 93.58(8) . . ?
N2 Fe1 P1 92.83(8) . . ?
P4 Fe1 P1 91.74(3) . . ?
P2 Fe1 P1 83.38(3) . . ?
N1 Fe1 P3 93.69(8) . . ?
N2 Fe1 P3 94.57(8) . . ?
P4 Fe1 P3 83.48(3) . . ?
P2 Fe1 P3 91.89(3) . . ?
P1 Fe1 P3 172.13(3) . . ?
C2 P1 C1 101.03(14) . . ?
C2 P1 C3 103.06(13) . . ?
C1 P1 C3 101.66(13) . . ?
C2 P1 Fe1 124.51(10) . . ?
C1 P1 Fe1 114.56(9) . . ?
C3 P1 Fe1 109.25(9) . . ?
C5 P2 C6 101.38(15) . . ?
C5 P2 C4 100.84(13) . . ?
C6 P2 C4 101.21(13) . . ?
C5 P2 Fe1 111.81(10) . . ?
C6 P2 Fe1 125.73(10) . . ?
C4 P2 Fe1 112.59(9) . . ?
C8 P3 C7 99.30(13) . . ?
C8 P3 C9 106.03(14) . . ?
C7 P3 C9 100.70(13) . . ?
C8 P3 Fe1 123.08(10) . . ?
C7 P3 Fe1 117.30(9) . . ?
C9 P3 Fe1 107.81(9) . . ?
C12 P4 C11 102.30(13) . . ?
C12 P4 C10 101.40(14) . . ?
C11 P4 C10 101.64(15) . . ?
C12 P4 Fe1 124.02(9) . . ?
C11 P4 Fe1 112.70(11) . . ?
C10 P4 Fe1 111.99(10) . . ?
N2 N1 Fe1 69.54(13) . . ?
N2 N1 H1NA 108(2) . . ?
Fe1 N1 H1NA 123.3(19) . . ?
N2 N1 H1NB 110.3(18) . . ?
Fe1 N1 H1NB 125.4(18) . . ?
H1NA N1 H1NB 109(3) . . ?
N1 N2 Fe1 67.97(13) . . ?
N1 N2 H2NA 108.7(19) . . ?
Fe1 N2 H2NA 126.7(19) . . ?
N1 N2 H2NB 108.2(19) . . ?
Fe1 N2 H2NB 120.4(18) . . ?
H2NA N2 H2NB 111(3) . . ?
P1 C1 H1A 109.5 . . ?
P1 C1 H1B 109.5 . . ?
H1A C1 H1B 109.5 . . ?
P1 C1 H1C 109.5 . . ?
H1A C1 H1C 109.5 . . ?
H1B C1 H1C 109.5 . . ?
P1 C2 H2A 109.5 . . ?
P1 C2 H2B 109.5 . . ?
H2A C2 H2B 109.5 . . ?
P1 C2 H2C 109.5 . . ?
H2A C2 H2C 109.5 . . ?
H2B C2 H2C 109.5 . . ?
C4 C3 P1 108.32(18) . . ?
C4 C3 H3A 110.0 . . ?
P1 C3 H3A 110.0 . . ?
C4 C3 H3B 110.0 . . ?
P1 C3 H3B 110.0 . . ?
H3A C3 H3B 108.4 . . ?
C3 C4 P2 110.47(18) . . ?
C3 C4 H4A 109.6 . . ?
P2 C4 H4A 109.6 . . ?
C3 C4 H4B 109.6 . . ?
P2 C4 H4B 109.6 . . ?
H4A C4 H4B 108.1 . . ?
P2 C5 H5A 109.5 . . ?
P2 C5 H5B 109.5 . . ?
H5A C5 H5B 109.5 . . ?
P2 C5 H5C 109.5 . . ?
H5A C5 H5C 109.5 . . ?
H5B C5 H5C 109.5 . . ?
P2 C6 H6A 109.5 . . ?
P2 C6 H6B 109.5 . . ?
H6A C6 H6B 109.5 . . ?
P2 C6 H6C 109.5 . . ?
H6A C6 H6C 109.5 . . ?
H6B C6 H6C 109.5 . . ?
P3 C7 H7A 109.5 . . ?
P3 C7 H7B 109.5 . . ?
H7A C7 H7B 109.5 . . ?
P3 C7 H7C 109.5 . . ?
H7A C7 H7C 109.5 . . ?
H7B C7 H7C 109.5 . . ?
P3 C8 H8A 109.5 . . ?
P3 C8 H8B 109.5 . . ?
H8A C8 H8B 109.5 . . ?
P3 C8 H8C 109.5 . . ?
H8A C8 H8C 109.5 . . ?
H8B C8 H8C 109.5 . . ?
C10 C9 P3 106.05(19) . . ?
C10 C9 H9A 110.5 . . ?
P3 C9 H9A 110.5 . . ?
C10 C9 H9B 110.5 . . ?
P3 C9 H9B 110.5 . . ?
H9A C9 H9B 108.7 . . ?
C9 C10 P4 109.86(19) . . ?
C9 C10 H10A 109.7 . . ?
P4 C10 H10A 109.7 . . ?
C9 C10 H10B 109.7 . . ?
P4 C10 H10B 109.7 . . ?
H10A C10 H10B 108.2 . . ?
P4 C11 H11A 109.5 . . ?
P4 C11 H11B 109.5 . . ?
H11A C11 H11B 109.5 . . ?
P4 C11 H11C 109.5 . . ?
H11A C11 H11C 109.5 . . ?
H11B C11 H11C 109.5 . . ?
P4 C12 H12A 109.5 . . ?
P4 C12 H12B 109.5 . . ?
H12A C12 H12B 109.5 . . ?
P4 C12 H12C 109.5 . . ?
H12A C12 H12C 109.5 . . ?
H12B C12 H12C 109.5 . . ?
F1A P5A F4A 89.8 . . ?
F1A P5A F3A 91.1 . . ?
F4A P5A F3A 90.5 . . ?
F1A P5A F6A 91.3 . . ?
F4A P5A F6A 178.9 . . ?
F3A P5A F6A 89.5 . . ?
F1A P5A F5A 90.5 . . ?
F4A P5A F5A 89.7 . . ?
F3A P5A F5A 178.5 . . ?
F6A P5A F5A 90.3 . . ?
F1A P5A F2A 179.5 . . ?
F4A P5A F2A 89.8 . . ?
F3A P5A F2A 89.2 . . ?
F6A P5A F2A 89.0 . . ?
F5A P5A F2A 89.2 . . ?
F3B P5B F1B 89.8 . . ?
F3B P5B F4B 91.1 . . ?
F1B P5B F4B 90.5 . . ?
F3B P5B F2B 91.3 . . ?
F1B P5B F2B 178.9 . . ?
F4B P5B F2B 89.5 . . ?
F3B P5B F6B 90.5 . . ?
F1B P5B F6B 89.7 . . ?
F4B P5B F6B 178.5 . . ?
F2B P5B F6B 90.3 . . ?
F3B P5B F5B 179.5 . . ?
F1B P5B F5B 89.8 . . ?
F4B P5B F5B 89.2 . . ?
F2B P5B F5B 89.0 . . ?
F6B P5B F5B 89.2 . . ?
F5C P5C F1C 89.8 . . ?
F5C P5C F6C 91.1 . . ?
F1C P5C F6C 90.5 . . ?
F5C P5C F2C 91.3 . . ?
F1C P5C F2C 178.9 . . ?
F6C P5C F2C 89.5 . . ?
F5C P5C F4C 90.5 . . ?
F1C P5C F4C 89.7 . . ?
F6C P5C F4C 178.5 . . ?
F2C P5C F4C 90.3 . . ?
F5C P5C F3C 179.5 . . ?
F1C P5C F3C 89.8 . . ?
F6C P5C F3C 89.2 . . ?
F2C P5C F3C 89.0 . . ?
F4C P5C F3C 89.2 . . ?

loop_
_geom_bond_atom_site_label_1
_geom_bond_atom_site_label_2
_geom_bond_distance
_geom_bond_site_symmetry_2
_geom_bond_publ_flag
Fe1 N1 1.981(2) . ?
Fe1 N2 2.003(2) . ?
Fe1 P4 2.1955(10) . ?
Fe1 P2 2.2117(9) . ?
Fe1 P1 2.2574(12) . ?
Fe1 P3 2.2598(11) . ?
P1 C2 1.823(3) . ?
P1 C1 1.824(3) . ?
P1 C3 1.829(3) . ?
P2 C5 1.822(3) . ?
P2 C6 1.828(3) . ?
P2 C4 1.855(3) . ?
P3 C8 1.817(3) . ?
P3 C7 1.823(3) . ?
P3 C9 1.832(3) . ?
P4 C12 1.816(3) . ?
P4 C11 1.831(3) . ?
P4 C10 1.848(3) . ?
N1 N2 1.444(3) . ?
N1 H1NA 0.83(3) . ?
N1 H1NB 0.91(3) . ?
N2 H2NA 0.92(3) . ?
N2 H2NB 0.85(3) . ?
C1 H1A 0.9800 . ?
C1 H1B 0.9800 . ?
C1 H1C 0.9800 . ?
C2 H2A 0.9800 . ?
C2 H2B 0.9800 . ?
C2 H2C 0.9800 . ?
C3 C4 1.524(4) . ?
C3 H3A 0.9900 . ?
C3 H3B 0.9900 . ?
C4 H4A 0.9900 . ?
C4 H4B 0.9900 . ?
C5 H5A 0.9800 . ?
C5 H5B 0.9800 . ?
C5 H5C 0.9800 . ?
C6 H6A 0.9800 . ?
C6 H6B 0.9800 . ?
C6 H6C 0.9800 . ?
C7 H7A 0.9800 . ?
C7 H7B 0.9800 . ?
C7 H7C 0.9800 . ?
C8 H8A 0.9800 . ?
C8 H8B 0.9800 . ?
C8 H8C 0.9800 . ?
C9 C10 1.527(4) . ?
C9 H9A 0.9900 . ?
C9 H9B 0.9900 . ?
C10 H10A 0.9900 . ?
C10 H10B 0.9900 . ?
C11 H11A 0.9800 . ?
C11 H11B 0.9800 . ?
C11 H11C 0.9800 . ?
C12 H12A 0.9800 . ?
C12 H12B 0.9800 . ?
C12 H12C 0.9800 . ?
P5A F1A 1.5847 . ?
P5A F4A 1.5910 . ?
P5A F3A 1.5934 . ?
P5A F6A 1.5981 . ?
P5A F5A 1.6016 . ?
P5A F2A 1.6102 . ?
P5B F3B 1.5848 . ?
P5B F1B 1.5911 . ?
P5B F4B 1.5934 . ?
P5B F2B 1.5981 . ?
P5B F6B 1.6016 . ?
P5B F5B 1.6102 . ?
P5C F5C 1.5848 . ?
P5C F1C 1.5911 . ?
P5C F6C 1.5934 . ?
P5C F2C 1.5981 . ?
P5C F4C 1.6015 . ?
P5C F3C 1.6102 . ?

loop_
_geom_hbond_atom_site_label_D
_geom_hbond_atom_site_label_H
_geom_hbond_atom_site_label_A
_geom_hbond_distance_DH
_geom_hbond_distance_HA
_geom_hbond_distance_DA
_geom_hbond_angle_DHA
_geom_hbond_site_symmetry_A
N1 H1NA F3C 0.83(3) 2.33(3) 2.918(3) 128(2) .
N1 H1NA F4A 0.83(3) 2.45(3) 3.194(3) 150(3) .
N1 H1NA F3B 0.83(3) 2.61(3) 3.031(3) 112(2) .
N1 H1NB Cl1 0.91(3) 2.28(3) 3.177(3) 168(3) 3_656
N2 H2NA Cl1 0.92(3) 2.29(3) 3.150(3) 155(3) .
N2 H2NB F3C 0.85(3) 2.58(3) 3.207(6) 131(2) 3_656
N2 H2NB F4A 0.85(3) 2.59(3) 3.359(6) 151(2) 3_656

loop_
_geom_torsion_atom_site_label_1
_geom_torsion_atom_site_label_2
_geom_torsion_atom_site_label_3
_geom_torsion_atom_site_label_4
_geom_torsion
_geom_torsion_site_symmetry_1
_geom_torsion_site_symmetry_2
_geom_torsion_site_symmetry_3
_geom_torsion_site_symmetry_4
_geom_torsion_publ_flag
N1 Fe1 P1 C2 -63.37(13) . . . . ?
N2 Fe1 P1 C2 -105.92(13) . . . . ?
P4 Fe1 P1 C2 41.72(12) . . . . ?
P2 Fe1 P1 C2 147.44(12) . . . . ?
P3 Fe1 P1 C2 94.1(2) . . . . ?
N1 Fe1 P1 C1 61.34(13) . . . . ?
N2 Fe1 P1 C1 18.78(13) . . . . ?
P4 Fe1 P1 C1 166.42(11) . . . . ?
P2 Fe1 P1 C1 -87.86(11) . . . . ?
P3 Fe1 P1 C1 -141.2(2) . . . . ?
N1 Fe1 P1 C3 174.59(12) . . . . ?
N2 Fe1 P1 C3 132.04(12) . . . . ?
P4 Fe1 P1 C3 -80.33(10) . . . . ?
P2 Fe1 P1 C3 25.39(10) . . . . ?
P3 Fe1 P1 C3 -28.0(3) . . . . ?
N1 Fe1 P2 C5 20.74(19) . . . . ?
N2 Fe1 P2 C5 15.67(14) . . . . ?
P4 Fe1 P2 C5 -163.44(11) . . . . ?
P1 Fe1 P2 C5 106.63(12) . . . . ?
P3 Fe1 P2 C5 -79.68(12) . . . . ?
N1 Fe1 P2 C6 144.08(19) . . . . ?
N2 Fe1 P2 C6 139.02(15) . . . . ?
P4 Fe1 P2 C6 -40.09(13) . . . . ?
P1 Fe1 P2 C6 -130.03(13) . . . . ?
P3 Fe1 P2 C6 43.66(13) . . . . ?
N1 Fe1 P2 C4 -91.96(18) . . . . ?
N2 Fe1 P2 C4 -97.03(13) . . . . ?
P4 Fe1 P2 C4 83.87(11) . . . . ?
P1 Fe1 P2 C4 -6.07(10) . . . . ?
P3 Fe1 P2 C4 167.62(10) . . . . ?
N1 Fe1 P3 C8 -104.04(14) . . . . ?
N2 Fe1 P3 C8 -61.44(14) . . . . ?
P4 Fe1 P3 C8 151.33(12) . . . . ?
P2 Fe1 P3 C8 45.63(12) . . . . ?
P1 Fe1 P3 C8 98.5(3) . . . . ?
N1 Fe1 P3 C7 19.55(13) . . . . ?
N2 Fe1 P3 C7 62.15(13) . . . . ?
P4 Fe1 P3 C7 -85.08(11) . . . . ?
P2 Fe1 P3 C7 169.22(11) . . . . ?
P1 Fe1 P3 C7 -137.9(2) . . . . ?
N1 Fe1 P3 C9 132.22(13) . . . . ?
N2 Fe1 P3 C9 174.81(12) . . . . ?
P4 Fe1 P3 C9 27.59(11) . . . . ?
P2 Fe1 P3 C9 -78.12(11) . . . . ?
P1 Fe1 P3 C9 -25.2(3) . . . . ?
N1 Fe1 P4 C12 140.64(13) . . . . ?
N2 Fe1 P4 C12 144.44(17) . . . . ?
P2 Fe1 P4 C12 -37.15(12) . . . . ?
P1 Fe1 P4 C12 46.46(12) . . . . ?
P3 Fe1 P4 C12 -127.27(12) . . . . ?
N1 Fe1 P4 C11 16.50(13) . . . . ?
N2 Fe1 P4 C11 20.30(18) . . . . ?
P2 Fe1 P4 C11 -161.28(11) . . . . ?
P1 Fe1 P4 C11 -77.67(11) . . . . ?
P3 Fe1 P4 C11 108.59(11) . . . . ?
N1 Fe1 P4 C10 -97.37(14) . . . . ?
N2 Fe1 P4 C10 -93.57(18) . . . . ?
P2 Fe1 P4 C10 84.84(12) . . . . ?
P1 Fe1 P4 C10 168.46(12) . . . . ?
P3 Fe1 P4 C10 -5.28(12) . . . . ?
P4 Fe1 N1 N2 176.96(12) . . . . ?
P2 Fe1 N1 N2 -7.2(2) . . . . ?
P1 Fe1 N1 N2 -90.28(13) . . . . ?
P3 Fe1 N1 N2 92.74(13) . . . . ?
P4 Fe1 N2 N1 -5.4(2) . . . . ?
P2 Fe1 N2 N1 176.16(12) . . . . ?
P1 Fe1 N2 N1 92.22(13) . . . . ?
P3 Fe1 N2 N1 -90.47(13) . . . . ?
C2 P1 C3 C4 -177.78(19) . . . . ?
C1 P1 C3 C4 77.8(2) . . . . ?
Fe1 P1 C3 C4 -43.6(2) . . . . ?
P1 C3 C4 P2 38.1(2) . . . . ?
C5 P2 C4 C3 -137.9(2) . . . . ?
C6 P2 C4 C3 118.1(2) . . . . ?
Fe1 P2 C4 C3 -18.6(2) . . . . ?
C8 P3 C9 C10 177.97(19) . . . . ?
C7 P3 C9 C10 74.9(2) . . . . ?
Fe1 P3 C9 C10 -48.5(2) . . . . ?
P3 C9 C10 P4 44.0(2) . . . . ?
C12 P4 C10 C9 111.1(2) . . . . ?
C11 P4 C10 C9 -143.6(2) . . . . ?
Fe1 P4 C10 C9 -23.1(2) . . . . ?
